data_2234161
loop_
_publ_author_name
'Choi, Hong Dae'
'Seo, Pil Ja'
'Lee, Uk'

_publ_section_title
;
 5-Cyclohexyl-2-methyl-3-(4-methylphenylsulfonyl)-1-benzofuran
;
_journal_coeditor_code FB2242
_journal_issue 4
_journal_name_full 'Acta Crystallographica Section E'
_journal_page_first o1068
_journal_paper_doi 10.1107/S1600536812010434
_journal_volume 68
_journal_year 2012
_chemical_formula_iupac 'C22 H24 O3 S'
_chemical_formula_moiety 'C22 H24 O3 S'
_chemical_formula_sum 'C22 H24 O3 S'
_chemical_formula_weight 368.47
_chemical_melting_point_gt 437
_chemical_melting_point_lt 438
_chemical_name_systematic
;
5-Cyclohexyl-2-methyl-3-(4-methylphenylsulfonyl)-1-benzofuran
;
_space_group_IT_number 14
_symmetry_cell_setting monoclinic
_symmetry_space_group_name_Hall '-P 2yn'
_symmetry_space_group_name_H-M 'P 1 21/n 1'
_atom_sites_solution_hydrogens difmap
_atom_sites_solution_primary direct
_atom_sites_solution_secondary difmap
_cell_angle_alpha 90.00
_cell_angle_beta 93.0940(10)
_cell_angle_gamma 90.00
_cell_formula_units_Z 4
_cell_length_a 10.6806(2)
_cell_length_b 12.5869(3)
_cell_length_c 14.2736(3)
_cell_measurement_reflns_used 5853
_cell_measurement_temperature 173(2)
_cell_measurement_theta_max 27.65
_cell_measurement_theta_min 2.16
_cell_volume 1916.08(7)
_computing_cell_refinement '<i>SAINT</i> (Bruker, 2009)'
_computing_data_collection '<i>APEX2</i> (Bruker, 2009)'
_computing_data_reduction '<i>SAINT</i> (Bruker, 2009)'
_computing_molecular_graphics '<i>ORTEP-3</i> (Farrugia, 1997) and <i>DIAMOND</i> (Brandenburg, 1998)'
_computing_publication_material '<i>SHELXL97</i> (Sheldrick, 2008)'
_computing_structure_refinement '<i>SHELXL97</i> (Sheldrick, 2008)'
_computing_structure_solution '<i>SHELXS97</i> (Sheldrick, 2008)'
_diffrn_ambient_temperature 173(2)
_diffrn_detector_area_resol_mean 10.0
_diffrn_measured_fraction_theta_full 0.998
_diffrn_measured_fraction_theta_max 0.998
_diffrn_measurement_device_type 'Bruker SMART APEXII CCD'
_diffrn_measurement_method '\f and \w scans'
_diffrn_radiation_monochromator 'graphite multilayer'
_diffrn_radiation_source 'rotating anode'
_diffrn_radiation_type MoK\a
_diffrn_radiation_wavelength 0.71073
_diffrn_reflns_av_R_equivalents 0.0341
_diffrn_reflns_av_sigmaI/netI 0.0298
_diffrn_reflns_limit_h_max 13
_diffrn_reflns_limit_h_min -14
_diffrn_reflns_limit_k_max 16
_diffrn_reflns_limit_k_min -16
_diffrn_reflns_limit_l_max 19
_diffrn_reflns_limit_l_min -18
_diffrn_reflns_number 19350
_diffrn_reflns_theta_full 28.31
_diffrn_reflns_theta_max 28.31
_diffrn_reflns_theta_min 2.16
_diffrn_standards_number 0
_exptl_absorpt_coefficient_mu 0.187
_exptl_absorpt_correction_T_max 0.9564
_exptl_absorpt_correction_T_min 0.9356
_exptl_absorpt_correction_type multi-scan
_exptl_absorpt_process_details '(<i>SADABS</i>; Bruker, 2009)'
_exptl_crystal_colour colourless
_exptl_crystal_density_diffrn 1.277
_exptl_crystal_density_method 'not measured'
_exptl_crystal_description block
_exptl_crystal_F_000 784
_exptl_crystal_size_max 0.36
_exptl_crystal_size_mid 0.26
_exptl_crystal_size_min 0.24
_refine_diff_density_max 0.293
_refine_diff_density_min -0.378
_refine_ls_extinction_coef 0.0052(10)
_refine_ls_extinction_expression Fc^*^=kFc[1+0.001xFc^2^\l^3^/sin(2\q)]^-1/4^
_refine_ls_extinction_method '<i>SHELXL97</i> (Sheldrick, 2008)'
_refine_ls_goodness_of_fit_ref 1.047
_refine_ls_hydrogen_treatment constr
_refine_ls_matrix_type full
_refine_ls_number_constraints 94
_refine_ls_number_parameters 238
_refine_ls_number_reflns 4762
_refine_ls_number_restraints 0
_refine_ls_restrained_S_all 1.047
_refine_ls_R_factor_all 0.0537
_refine_ls_R_factor_gt 0.0420
_refine_ls_shift/su_max 0.000
_refine_ls_shift/su_mean 0.000
_refine_ls_structure_factor_coef Fsqd
_refine_ls_weighting_details 'calc w=1/[\s^2^(Fo^2^)+(0.0573P)^2^+0.6267P] where P=(Fo^2^+2Fc^2^)/3'
_refine_ls_weighting_scheme calc
_refine_ls_wR_factor_gt 0.1091
_refine_ls_wR_factor_ref 0.1179
_reflns_number_gt 3810
_reflns_number_total 4762
_reflns_threshold_expression I>2\s(I)
_cod_data_source_file fb2242.cif
_cod_data_source_block I
_cod_original_sg_symbol_H-M 'P 21/n'
_cod_database_code 2234161
_cod_database_fobs_code 2234161

loop_
_symmetry_equiv_pos_as_xyz
'x, y, z'
'-x+1/2, y+1/2, -z+1/2'
'-x, -y, -z'
'x-1/2, -y-1/2, z-1/2'

loop_
_atom_site_type_symbol
_atom_site_label
_atom_site_fract_x
_atom_site_fract_y
_atom_site_fract_z
_atom_site_U_iso_or_equiv
_atom_site_adp_type
_atom_site_calc_flag
_atom_site_refinement_flags
_atom_site_occupancy
_atom_site_symmetry_multiplicity
S S1 0.27825(3) 0.22598(3) 0.23844(2) 0.02775(12) Uani d . 1 4
O O1 0.44984(10) 0.12891(8) 0.47290(7) 0.0312(2) Uani d . 1 4
O O2 0.16711(10) 0.28891(9) 0.24653(8) 0.0348(3) Uani d . 1 4
O O3 0.27066(12) 0.12657(9) 0.18864(8) 0.0392(3) Uani d . 1 4
C C1 0.34066(13) 0.20282(11) 0.35128(10) 0.0257(3) Uani d . 1 4
C C2 0.33675(13) 0.27597(11) 0.42945(10) 0.0246(3) Uani d . 1 4
C C3 0.28562(13) 0.37621(11) 0.44468(10) 0.0262(3) Uani d . 1 4
H H3 0.2377 0.4114 0.3960 0.031 Uiso calc R 1 4
C C4 0.30579(14) 0.42369(12) 0.53198(10) 0.0286(3) Uani d . 1 4
C C5 0.37647(17) 0.36927(13) 0.60298(11) 0.0354(4) Uani d . 1 4
H H5 0.3897 0.4024 0.6625 0.042 Uiso calc R 1 4
C C6 0.42743(16) 0.26992(13) 0.58987(11) 0.0349(4) Uani d . 1 4
H H6 0.4746 0.2338 0.6384 0.042 Uiso calc R 1 4
C C7 0.40552(14) 0.22645(11) 0.50199(10) 0.0278(3) Uani d . 1 4
C C8 0.40998(14) 0.11734(12) 0.38090(11) 0.0289(3) Uani d . 1 4
C C9 0.25195(15) 0.53261(12) 0.54981(10) 0.0293(3) Uani d . 1 4
H H9 0.2209 0.5618 0.4877 0.035 Uiso calc R 1 4
C C10 0.34893(17) 0.60968(14) 0.59082(18) 0.0542(5) Uani d . 1 4
H H10A 0.4183 0.6159 0.5479 0.065 Uiso calc R 1 4
H H10B 0.3841 0.5818 0.6515 0.065 Uiso calc R 1 4
C C11 0.2925(2) 0.71952(15) 0.60601(19) 0.0599(6) Uani d . 1 4
H H11A 0.3572 0.7670 0.6354 0.072 Uiso calc R 1 4
H H11B 0.2642 0.7505 0.5447 0.072 Uiso calc R 1 4
C C12 0.1826(2) 0.71215(16) 0.66823(14) 0.0532(5) Uani d . 1 4
H H12A 0.2123 0.6875 0.7314 0.064 Uiso calc R 1 4
H H12B 0.1448 0.7834 0.6748 0.064 Uiso calc R 1 4
C C13 0.08508(19) 0.63650(15) 0.62771(16) 0.0521(5) Uani d . 1 4
H H13A 0.0491 0.6652 0.5676 0.063 Uiso calc R 1 4
H H13B 0.0164 0.6302 0.6713 0.063 Uiso calc R 1 4
C C14 0.14023(17) 0.52678(14) 0.61102(15) 0.0443(4) Uani d . 1 4
H H14A 0.1667 0.4943 0.6721 0.053 Uiso calc R 1 4
H H14B 0.0750 0.4807 0.5804 0.053 Uiso calc R 1 4
C C15 0.45123(17) 0.01826(13) 0.33566(13) 0.0396(4) Uani d . 1 4
H H15A 0.4121 -0.0430 0.3648 0.059 Uiso calc R 1 4
H H15B 0.5426 0.0121 0.3437 0.059 Uiso calc R 1 4
H H15C 0.4262 0.0202 0.2686 0.059 Uiso calc R 1 4
C C16 0.39138(14) 0.30592(12) 0.18739(10) 0.0289(3) Uani d . 1 4
C C17 0.38998(15) 0.41549(13) 0.19887(11) 0.0335(3) Uani d . 1 4
H H17 0.3265 0.4485 0.2328 0.040 Uiso calc R 1 4
C C18 0.48222(16) 0.47598(14) 0.16024(12) 0.0391(4) Uani d . 1 4
H H18 0.4812 0.5510 0.1678 0.047 Uiso calc R 1 4
C C19 0.57661(16) 0.42936(15) 0.11046(12) 0.0397(4) Uani d . 1 4
C C20 0.57578(17) 0.31987(16) 0.09985(13) 0.0451(4) Uani d . 1 4
H H20 0.6392 0.2869 0.0659 0.054 Uiso calc R 1 4
C C21 0.48410(16) 0.25753(14) 0.13786(12) 0.0387(4) Uani d . 1 4
H H21 0.4848 0.1826 0.1301 0.046 Uiso calc R 1 4
C C22 0.67779(19) 0.49602(19) 0.07082(16) 0.0586(6) Uani d . 1 4
H H22A 0.7388 0.5166 0.1213 0.088 Uiso calc R 1 4
H H22B 0.6405 0.5599 0.0418 0.088 Uiso calc R 1 4
H H22C 0.7201 0.4550 0.0235 0.088 Uiso calc R 1 4

loop_
_atom_site_aniso_label
_atom_site_aniso_U_11
_atom_site_aniso_U_22
_atom_site_aniso_U_33
_atom_site_aniso_U_12
_atom_site_aniso_U_13
_atom_site_aniso_U_23
S1 0.0288(2) 0.0292(2) 0.02484(19) 0.00142(14) -0.00237(13) -0.00406(13)
O1 0.0351(6) 0.0265(5) 0.0316(5) 0.0055(4) -0.0032(4) 0.0009(4)
O2 0.0266(5) 0.0437(6) 0.0334(6) 0.0046(5) -0.0036(4) -0.0028(5)
O3 0.0504(7) 0.0344(6) 0.0324(6) -0.0037(5) -0.0025(5) -0.0098(5)
C1 0.0250(7) 0.0257(7) 0.0263(7) 0.0003(5) 0.0009(5) -0.0021(5)
C2 0.0245(7) 0.0258(7) 0.0234(6) -0.0020(5) 0.0006(5) 0.0002(5)
C3 0.0279(7) 0.0279(7) 0.0228(6) 0.0018(5) 0.0013(5) 0.0018(5)
C4 0.0331(8) 0.0264(7) 0.0264(7) 0.0002(6) 0.0042(6) 0.0008(6)
C5 0.0490(10) 0.0339(8) 0.0228(7) 0.0011(7) -0.0030(6) -0.0022(6)
C6 0.0425(9) 0.0354(8) 0.0261(7) 0.0042(7) -0.0058(6) 0.0038(6)
C7 0.0292(7) 0.0253(7) 0.0288(7) 0.0016(5) 0.0005(6) 0.0024(6)
C8 0.0274(7) 0.0283(7) 0.0310(7) -0.0013(6) 0.0011(6) -0.0005(6)
C9 0.0371(8) 0.0269(7) 0.0243(7) 0.0029(6) 0.0045(6) 0.0002(6)
C10 0.0347(9) 0.0336(9) 0.0952(16) -0.0068(7) 0.0131(10) -0.0150(10)
C11 0.0483(11) 0.0318(10) 0.1003(18) -0.0080(8) 0.0102(11) -0.0207(10)
C12 0.0756(14) 0.0419(10) 0.0426(10) 0.0152(10) 0.0083(10) -0.0107(8)
C13 0.0461(11) 0.0418(10) 0.0712(13) 0.0083(8) 0.0295(10) 0.0054(9)
C14 0.0369(9) 0.0333(9) 0.0642(12) -0.0006(7) 0.0166(8) 0.0030(8)
C15 0.0431(9) 0.0305(8) 0.0445(9) 0.0099(7) -0.0034(7) -0.0066(7)
C16 0.0304(7) 0.0321(8) 0.0239(7) 0.0042(6) 0.0000(6) -0.0004(6)
C17 0.0341(8) 0.0329(8) 0.0334(8) 0.0054(6) 0.0023(6) -0.0033(6)
C18 0.0410(9) 0.0347(9) 0.0416(9) -0.0014(7) 0.0008(7) -0.0002(7)
C19 0.0340(9) 0.0502(10) 0.0348(8) -0.0013(7) 0.0007(7) 0.0041(7)
C20 0.0390(9) 0.0526(11) 0.0449(10) 0.0085(8) 0.0132(8) -0.0012(8)
C21 0.0411(9) 0.0350(8) 0.0406(9) 0.0089(7) 0.0083(7) -0.0029(7)
C22 0.0437(11) 0.0731(15) 0.0596(13) -0.0112(10) 0.0084(9) 0.0082(11)

loop_
_atom_type_symbol
_atom_type_description
_atom_type_scat_dispersion_real
_atom_type_scat_dispersion_imag
_atom_type_scat_source
C C 0.0033 0.0016 'International Tables Vol C Tables 4.2.6.8 and 6.1.1.4'
H H 0.0000 0.0000 'International Tables Vol C Tables 4.2.6.8 and 6.1.1.4'
O O 0.0106 0.0060 'International Tables Vol C Tables 4.2.6.8 and 6.1.1.4'
S S 0.1246 0.1234 'International Tables Vol C Tables 4.2.6.8 and 6.1.1.4'

loop_
_geom_angle_atom_site_label_1
_geom_angle_atom_site_label_2
_geom_angle_atom_site_label_3
_geom_angle
O2 S1 O3 119.62(7)
O2 S1 C1 107.21(7)
O3 S1 C1 108.73(7)
O2 S1 C16 107.86(7)
O3 S1 C16 108.31(7)
C1 S1 C16 104.03(7)
C8 O1 C7 106.75(11)
C8 C1 C2 107.52(13)
C8 C1 S1 126.65(11)
C2 C1 S1 125.65(11)
C7 C2 C3 119.11(13)
C7 C2 C1 104.68(12)
C3 C2 C1 136.20(13)
C4 C3 C2 119.05(13)
C4 C3 H3 120.5
C2 C3 H3 120.5
C3 C4 C5 119.19(14)
C3 C4 C9 119.93(13)
C5 C4 C9 120.89(13)
C6 C5 C4 122.88(14)
C6 C5 H5 118.6
C4 C5 H5 118.6
C7 C6 C5 115.76(14)
C7 C6 H6 122.1
C5 C6 H6 122.1
C6 C7 C2 124.01(14)
C6 C7 O1 125.47(14)
C2 C7 O1 110.51(13)
C1 C8 O1 110.52(13)
C1 C8 C15 134.40(14)
O1 C8 C15 115.08(13)
C4 C9 C10 112.78(13)
C4 C9 C14 111.75(13)
C10 C9 C14 110.55(14)
C4 C9 H9 107.1
C10 C9 H9 107.1
C14 C9 H9 107.1
C9 C10 C11 111.57(16)
C9 C10 H10A 109.3
C11 C10 H10A 109.3
C9 C10 H10B 109.3
C11 C10 H10B 109.3
H10A C10 H10B 108.0
C12 C11 C10 110.64(17)
C12 C11 H11A 109.5
C10 C11 H11A 109.5
C12 C11 H11B 109.5
C10 C11 H11B 109.5
H11A C11 H11B 108.1
C13 C12 C11 110.87(16)
C13 C12 H12A 109.5
C11 C12 H12A 109.5
C13 C12 H12B 109.5
C11 C12 H12B 109.5
H12A C12 H12B 108.1
C12 C13 C14 111.60(17)
C12 C13 H13A 109.3
C14 C13 H13A 109.3
C12 C13 H13B 109.3
C14 C13 H13B 109.3
H13A C13 H13B 108.0
C9 C14 C13 111.61(14)
C9 C14 H14A 109.3
C13 C14 H14A 109.3
C9 C14 H14B 109.3
C13 C14 H14B 109.3
H14A C14 H14B 108.0
C8 C15 H15A 109.5
C8 C15 H15B 109.5
H15A C15 H15B 109.5
C8 C15 H15C 109.5
H15A C15 H15C 109.5
H15B C15 H15C 109.5
C21 C16 C17 120.55(15)
C21 C16 S1 118.98(12)
C17 C16 S1 120.45(11)
C18 C17 C16 119.15(15)
C18 C17 H17 120.4
C16 C17 H17 120.4
C17 C18 C19 121.45(16)
C17 C18 H18 119.3
C19 C18 H18 119.3
C20 C19 C18 118.27(16)
C20 C19 C22 120.96(17)
C18 C19 C22 120.76(18)
C19 C20 C21 121.32(16)
C19 C20 H20 119.3
C21 C20 H20 119.3
C20 C21 C16 119.26(16)
C20 C21 H21 120.4
C16 C21 H21 120.4
C19 C22 H22A 109.5
C19 C22 H22B 109.5
H22A C22 H22B 109.5
C19 C22 H22C 109.5
H22A C22 H22C 109.5
H22B C22 H22C 109.5

loop_
_geom_bond_atom_site_label_1
_geom_bond_atom_site_label_2
_geom_bond_distance
S1 O2 1.4368(11)
S1 O3 1.4391(11)
S1 C1 1.7343(15)
S1 C16 1.7603(16)
O1 C8 1.3663(18)
O1 C7 1.3874(17)
C1 C8 1.360(2)
C1 C2 1.4490(19)
C2 C7 1.385(2)
C2 C3 1.396(2)
C3 C4 1.388(2)
C3 H3 0.9500
C4 C5 1.408(2)
C4 C9 1.514(2)
C5 C6 1.381(2)
C5 H5 0.9500
C6 C7 1.377(2)
C6 H6 0.9500
C8 C15 1.482(2)
C9 C10 1.514(2)
C9 C14 1.518(2)
C9 H9 1.0000
C10 C11 1.528(3)
C10 H10A 0.9900
C10 H10B 0.9900
C11 C12 1.512(3)
C11 H11A 0.9900
C11 H11B 0.9900
C12 C13 1.504(3)
C12 H12A 0.9900
C12 H12B 0.9900
C13 C14 1.525(2)
C13 H13A 0.9900
C13 H13B 0.9900
C14 H14A 0.9900
C14 H14B 0.9900
C15 H15A 0.9800
C15 H15B 0.9800
C15 H15C 0.9800
C16 C21 1.388(2)
C16 C17 1.389(2)
C17 C18 1.383(2)
C17 H17 0.9500
C18 C19 1.394(2)
C18 H18 0.9500
C19 C20 1.386(3)
C19 C22 1.503(3)
C20 C21 1.388(2)
C20 H20 0.9500
C21 H21 0.9500
C22 H22A 0.9800
C22 H22B 0.9800
C22 H22C 0.9800

loop_
_geom_hbond_atom_site_label_D
_geom_hbond_atom_site_label_H
_geom_hbond_atom_site_label_A
_geom_hbond_site_symmetry_A
_geom_hbond_distance_DH
_geom_hbond_distance_HA
_geom_hbond_distance_DA
_geom_hbond_angle_DHA
C6 H6 O2 4_666 0.95 2.52 3.3888(19) 152.2
C13 H13B O2 3_566 0.99 2.55 3.447(2) 150.5
C10 H10A Cg1 3_666 0.99 2.73 3.675(2) 159.0
C11 H11A Cg2 3_666 0.99 2.95 3.646(2) 127.9
C20 H20 Cg1 4_665 0.95 2.82 3.745(2) 163.7
C22 H22C Cg2 4_665 0.98 2.96 3.907(2) 164.0

loop_
_geom_torsion_atom_site_label_1
_geom_torsion_atom_site_label_2
_geom_torsion_atom_site_label_3
_geom_torsion_atom_site_label_4
_geom_torsion
O2 S1 C1 C8 151.36(13)
O3 S1 C1 C8 20.71(16)
C16 S1 C1 C8 -94.55(14)
O2 S1 C1 C2 -34.09(14)
O3 S1 C1 C2 -164.74(12)
C16 S1 C1 C2 80.00(13)
C8 C1 C2 C7 -0.40(16)
S1 C1 C2 C7 -175.82(11)
C8 C1 C2 C3 178.17(16)
S1 C1 C2 C3 2.8(3)
C7 C2 C3 C4 0.4(2)
C1 C2 C3 C4 -178.05(15)
C2 C3 C4 C5 -0.4(2)
C2 C3 C4 C9 179.60(13)
C3 C4 C5 C6 0.1(3)
C9 C4 C5 C6 -179.94(15)
C4 C5 C6 C7 0.3(3)
C5 C6 C7 C2 -0.4(2)
C5 C6 C7 O1 178.60(15)
C3 C2 C7 C6 0.0(2)
C1 C2 C7 C6 178.91(15)
C3 C2 C7 O1 -179.07(12)
C1 C2 C7 O1 -0.20(16)
C8 O1 C7 C6 -178.37(15)
C8 O1 C7 C2 0.72(16)
C2 C1 C8 O1 0.87(17)
S1 C1 C8 O1 176.23(10)
C2 C1 C8 C15 -178.30(17)
S1 C1 C8 C15 -2.9(3)
C7 O1 C8 C1 -0.98(16)
C7 O1 C8 C15 178.36(13)
C3 C4 C9 C10 -128.70(17)
C5 C4 C9 C10 51.3(2)
C3 C4 C9 C14 106.03(17)
C5 C4 C9 C14 -73.9(2)
C4 C9 C10 C11 178.75(17)
C14 C9 C10 C11 -55.3(2)
C9 C10 C11 C12 56.7(3)
C10 C11 C12 C13 -56.5(3)
C11 C12 C13 C14 56.0(2)
C4 C9 C14 C13 -179.20(16)
C10 C9 C14 C13 54.3(2)
C12 C13 C14 C9 -55.1(2)
O2 S1 C16 C21 -154.15(13)
O3 S1 C16 C21 -23.34(15)
C1 S1 C16 C21 92.22(14)
O2 S1 C16 C17 27.71(14)
O3 S1 C16 C17 158.52(13)
C1 S1 C16 C17 -85.92(14)
C21 C16 C17 C18 0.0(2)
S1 C16 C17 C18 178.14(13)
C16 C17 C18 C19 -0.3(3)
C17 C18 C19 C20 0.4(3)
C17 C18 C19 C22 -178.60(17)
C18 C19 C20 C21 -0.3(3)
C22 C19 C20 C21 178.70(18)
C19 C20 C21 C16 0.1(3)
C17 C16 C21 C20 0.1(3)
S1 C16 C21 C20 -178.07(14)

loop_
_cod_related_entry_id
_cod_related_entry_database
_cod_related_entry_code
1 ChemSpider 30657584
